data_1520629
loop_
_publ_author_name
'Engle, Keary M.'
'Pfeifer, Lukas'
'Pidgeon, George W.'
'Giuffredi, Guy T.'
'Thompson, Amber L.'
'Paton, Robert S.'
'Brown, John M.'
'Gouverneur, V\'eronique'

_publ_section_title
;
 Coordination diversity in hydrogen-bonded homoleptic fluoride--alcohol
 complexes modulates reactivity
;
_journal_issue 9
_journal_name_full 'Chem. Sci.'
_journal_page_first 5293
_journal_paper_doi 10.1039/C5SC01812A
_journal_volume 6
_journal_year 2015
_chemical_formula_moiety '2(C19 H16 O), C16 H36 N, F'
_chemical_formula_sum 'C54 H68 F N O2'
_chemical_formula_weight 782.14
_chemical_melting_point ?
_space_group_IT_number 14
_symmetry_cell_setting monoclinic
_symmetry_space_group_name_Hall '-P 2yn'
_symmetry_space_group_name_H-M 'P 1 21/n 1'
_atom_sites_solution_hydrogens difmap
_atom_sites_solution_primary direct
_audit_creation_date 13-04-25
_audit_creation_method CRYSTALS_ver_14.40
_audit_update_record
;
2015-05-19 deposited with the CCDC.
2015-06-22 downloaded from the CCDC.
;
_cell_angle_alpha 90
_cell_angle_beta 98.4318(7)
_cell_angle_gamma 90
_cell_formula_units_Z 4
_cell_length_a 11.2887(1)
_cell_length_b 17.6025(1)
_cell_length_c 24.9660(2)
_cell_measurement_reflns_used 49297
_cell_measurement_temperature 150
_cell_measurement_theta_max 77
_cell_measurement_theta_min 3
_cell_volume 4907.35(7)
_computing_cell_refinement 'CrysAlis, (Oxford Diffraction, 2002)'
_computing_data_collection 'SuperNova, (Oxford Diffraction, 2010)'
_computing_data_reduction 'CrysAlis, (Oxford Diffraction, 2002)'
_computing_molecular_graphics 'CAMERON (Watkin et al., 1996)'
_computing_publication_material 'CRYSTALS (Betteridge et al., 2003)'
_computing_structure_refinement 'CRYSTALS (Betteridge et al., 2003)'
_computing_structure_solution 'SIR92 (Altomare et al., 1994)'
_diffrn_ambient_temperature 150
_diffrn_measured_fraction_theta_full 0.997
_diffrn_measured_fraction_theta_max 0.997
_diffrn_measurement_device Area
_diffrn_measurement_device_type 'Oxford Diffraction SuperNova'
_diffrn_measurement_method \w
_diffrn_radiation_monochromator graphite
_diffrn_radiation_type 'Cu K\a'
_diffrn_radiation_wavelength 1.54180
_diffrn_reflns_av_R_equivalents 0.035
_diffrn_reflns_limit_h_max 14
_diffrn_reflns_limit_h_min -14
_diffrn_reflns_limit_k_max 22
_diffrn_reflns_limit_k_min 0
_diffrn_reflns_limit_l_max 31
_diffrn_reflns_limit_l_min 0
_diffrn_reflns_number 117478
_diffrn_reflns_theta_full 76.917
_diffrn_reflns_theta_max 76.917
_diffrn_reflns_theta_min 3.083
_diffrn_standards_number 0
_exptl_absorpt_coefficient_mu 0.504
_exptl_absorpt_correction_T_max 0.90
_exptl_absorpt_correction_T_min 0.20
_exptl_absorpt_correction_type multi-scan
_exptl_absorpt_process_details 'CrysAlis, (Oxford Diffraction, 2002)'
_exptl_crystal_colour clear_pale_colourless
_exptl_crystal_density_diffrn 1.059
_exptl_crystal_density_meas ?
_exptl_crystal_density_method 'not measured'
_exptl_crystal_description block
_exptl_crystal_F_000 1696.000
_exptl_crystal_size_max 0.300
_exptl_crystal_size_mid 0.240
_exptl_crystal_size_min 0.220
_platon_squeeze_details
; 
The discrete Fourier transform of the void region were treated as 
contributions to the A and B parts of the calculated structure 
factors.
;
_refine_diff_density_max 0.69
_refine_diff_density_min -0.60
_refine_ls_extinction_method None
_refine_ls_goodness_of_fit_ref 0.9822
_refine_ls_hydrogen_treatment constr
_refine_ls_matrix_type full
_refine_ls_number_parameters 836
_refine_ls_number_reflns 10304
_refine_ls_number_restraints 1269
_refine_ls_R_factor_all 0.0614
_refine_ls_R_factor_gt 0.0553
_refine_ls_shift/su_max 0.0008927
_refine_ls_shift/su_mean 0.0000764
_refine_ls_structure_factor_coef Fsqd
_refine_ls_weighting_details
;
 Method= Modified Sheldrick 
 w=1/[\s^2^(F^2^) + ( 0.07P)^2^ + 1.96P] 
 ,where P=(max(Fo^2^,0) + 2Fc^2^)/3 
;
_refine_ls_weighting_scheme calc
_refine_ls_wR_factor_all 0.1454
_refine_ls_wR_factor_gt 0.1394
_refine_ls_wR_factor_ref 0.1454
_reflns_limit_h_max 14
_reflns_limit_h_min -14
_reflns_limit_k_max 22
_reflns_limit_k_min 0
_reflns_limit_l_max 31
_reflns_limit_l_min 0
_reflns_number_gt 8934
_reflns_number_total 10345
_reflns_threshold_expression I>2.0\s(I)
_oxford_diffrn_Wilson_B_factor 4.03
_oxford_diffrn_Wilson_scale 0.10
_oxford_refine_ls_r_factor_ref 0.0614
_oxford_refine_ls_scale 3.35(4)
_oxford_reflns_number_all 10304
_oxford_reflns_threshold_expression_ref I>-3.0\s(I)
_oxford_structure_analysis_title 010gwp12
_cod_data_source_file c5sc01812a2.cif
_cod_data_source_block 2l
_cod_depositor_comments
;
The following automatic conversions were performed:

'_chemical_melting_point' value 'not measured' was changed to '?' -
the value is undefined or not given.

'_exptl_crystal_density_meas' value 'not measured' was changed to '?'
- the value is perceived as not measured.

Automatic conversion script
Id: cif_fix_values 3271 2015-04-21 07:52:19Z andrius 

 Adding full bibliography for 1520618--1520631.cif.
;
_cod_original_sg_symbol_H-M 'P 21/n '
_cod_original_formula_sum 'C54 H68 F1 N1 O2'
_cod_database_code 1520629

loop_
_symmetry_equiv_pos_as_xyz
x,y,z
-x,-y,-z
x+1/2,-y+1/2,z+1/2
-x+1/2,y+1/2,-z+1/2

loop_
_atom_site_label
_atom_site_type_symbol
_atom_site_fract_x
_atom_site_fract_y
_atom_site_fract_z
_atom_site_U_iso_or_equiv
_atom_site_occupancy
_atom_site_adp_type
_atom_site_refinement_flags_posn
_atom_site_refinement_flags_occupancy
_atom_site_disorder_assembly
_atom_site_disorder_group
F1 F 0.70392(8) 0.66013(5) 0.69178(3) 0.0436 1.0000 Uani . . . .
O1 O 0.57356(9) 0.72725(6) 0.74912(4) 0.0376 1.0000 Uani . . . .
C101 C 0.55234(12) 0.69143(8) 0.79752(5) 0.0368 1.0000 Uani D . . .
C102 C 0.47219(13) 0.62057(8) 0.78477(6) 0.0373 1.0000 Uani . . . .
C103 C 0.47379(14) 0.58051(9) 0.73709(6) 0.0393 1.0000 Uani . . . .
C104 C 0.40159(16) 0.51694(10) 0.72553(8) 0.0510 1.0000 Uani . . . .
C105 C 0.32842(16) 0.49216(11) 0.76173(10) 0.0609 1.0000 Uani . . . .
C106 C 0.32726(19) 0.53095(11) 0.80915(10) 0.0652 1.0000 Uani . . . .
C107 C 0.39740(18) 0.59467(10) 0.82057(8) 0.0538 1.0000 Uani . . . .
C108 C 0.4744(5) 0.7485(4) 0.8236(2) 0.0468 0.63(2) Uani D P 1 1
C109 C 0.3612(5) 0.7663(5) 0.79861(18) 0.0451 0.63(2) Uani D P 1 1
C110 C 0.2942(6) 0.8225(4) 0.8197(3) 0.0527 0.63(2) Uani D P 1 1
C111 C 0.3398(8) 0.8602(3) 0.8669(4) 0.0527 0.63(2) Uani D P 1 1
C112 C 0.4520(8) 0.8433(3) 0.8922(3) 0.0533 0.63(2) Uani D P 1 1
C113 C 0.5210(6) 0.7886(4) 0.8706(3) 0.0496 0.63(2) Uani D P 1 1
C114 C 0.6649(3) 0.6654(5) 0.8344(3) 0.0428 0.60(2) Uani D P 2 1
C115 C 0.6569(7) 0.6206(4) 0.8798(3) 0.0582 0.60(2) Uani D P 2 1
C116 C 0.7589(9) 0.6008(4) 0.9149(2) 0.0687 0.60(2) Uani D P 2 1
C117 C 0.8696(7) 0.6256(5) 0.9056(3) 0.0654 0.60(2) Uani D P 2 1
C118 C 0.8787(4) 0.6700(5) 0.8614(3) 0.0609 0.60(2) Uani D P 2 1
C119 C 0.7765(4) 0.6893(5) 0.8254(3) 0.0507 0.60(2) Uani D P 2 1
O2 O 0.70003(10) 0.74871(6) 0.61047(4) 0.0449 1.0000 Uani . . . .
C201 C 0.65432(15) 0.71905(8) 0.55807(5) 0.0451 1.0000 Uani D . . .
C202 C 0.51994(16) 0.70406(8) 0.55372(6) 0.0417 1.0000 Uani . . . .
C203 C 0.4382(2) 0.72169(10) 0.50784(7) 0.0551 1.0000 Uani . . . .
C204 C 0.3181(2) 0.70540(12) 0.50516(8) 0.0669 1.0000 Uani . . . .
C205 C 0.2754(2) 0.67142(12) 0.54800(9) 0.0663 1.0000 Uani . . . .
C206 C 0.35483(19) 0.65287(11) 0.59360(8) 0.0595 1.0000 Uani . . . .
C207 C 0.47535(17) 0.66902(10) 0.59648(7) 0.0492 1.0000 Uani . . . .
C208 C 0.6734(3) 0.78135(11) 0.51717(10) 0.0425 0.746(10) Uani D P 3 1
C209 C 0.7009(4) 0.76293(16) 0.46545(11) 0.0529 0.746(10) Uani D P 3 1
C210 C 0.7154(3) 0.8197(2) 0.42869(12) 0.0602 0.746(10) Uani D P 3 1
C211 C 0.7003(3) 0.8945(2) 0.44176(14) 0.0614 0.746(10) Uani D P 3 1
C212 C 0.6700(6) 0.91285(16) 0.4917(2) 0.0549 0.746(10) Uani D P 3 1
C213 C 0.6548(5) 0.85634(17) 0.52874(16) 0.0425 0.746(10) Uani D P 3 1
C214 C 0.7298(4) 0.6513(3) 0.5466(3) 0.0553 0.538(14) Uani D P 4 1
C215 C 0.8455(5) 0.6420(4) 0.5740(3) 0.0570 0.538(14) Uani D P 4 1
C216 C 0.9165(5) 0.5819(4) 0.5613(3) 0.0576 0.538(14) Uani D P 4 1
C217 C 0.8711(7) 0.5290(3) 0.5239(2) 0.0524 0.538(14) Uani D P 4 1
C218 C 0.7582(9) 0.5378(3) 0.49665(16) 0.0638 0.538(14) Uani D P 4 1
C219 C 0.6880(7) 0.6000(4) 0.50756(18) 0.0611 0.538(14) Uani D P 4 1
C308 C 0.4915(8) 0.7551(5) 0.8270(3) 0.0288 0.37(2) Uani D P 1 2
C309 C 0.3841(11) 0.7852(7) 0.8044(3) 0.0470 0.37(2) Uani D P 1 2
C310 C 0.3248(13) 0.8377(6) 0.8329(6) 0.0574 0.37(2) Uani D P 1 2
C311 C 0.3783(15) 0.8648(5) 0.8821(6) 0.0536 0.37(2) Uani D P 1 2
C312 C 0.4872(14) 0.8373(6) 0.9044(5) 0.0558 0.37(2) Uani D P 1 2
C313 C 0.5441(11) 0.7821(7) 0.8777(4) 0.0450 0.37(2) Uani D P 1 2
C314 C 0.6779(5) 0.6747(8) 0.8301(5) 0.0465 0.40(2) Uani D P 2 2
C315 C 0.6914(10) 0.6230(6) 0.8730(4) 0.0603 0.40(2) Uani D P 2 2
C316 C 0.8032(13) 0.6108(5) 0.9036(5) 0.0682 0.40(2) Uani D P 2 2
C317 C 0.9029(9) 0.6462(7) 0.8901(5) 0.0657 0.40(2) Uani D P 2 2
C318 C 0.8916(5) 0.6955(8) 0.8467(5) 0.0588 0.40(2) Uani D P 2 2
C319 C 0.7792(5) 0.7098(7) 0.8168(4) 0.0471 0.40(2) Uani D P 2 2
C408 C 0.6890(12) 0.7898(3) 0.5254(4) 0.0652 0.254(10) Uani D P 3 2
C409 C 0.7540(13) 0.7811(4) 0.4818(5) 0.0696 0.254(10) Uani D P 3 2
C410 C 0.7681(15) 0.8421(5) 0.4476(5) 0.0808 0.254(10) Uani D P 3 2
C411 C 0.7227(14) 0.9120(5) 0.4574(5) 0.0736 0.254(10) Uani D P 3 2
C412 C 0.665(2) 0.9223(5) 0.5023(6) 0.0596 0.254(10) Uani D P 3 2
C413 C 0.6516(18) 0.8612(4) 0.5369(6) 0.0556 0.254(10) Uani D P 3 2
C414 C 0.7130(3) 0.6418(3) 0.5462(3) 0.0494 0.462(14) Uani D P 4 2
C415 C 0.8326(5) 0.6293(4) 0.5628(4) 0.0561 0.462(14) Uani D P 4 2
C416 C 0.8870(5) 0.5615(4) 0.5494(3) 0.0528 0.462(14) Uani D P 4 2
C417 C 0.8227(7) 0.5086(3) 0.5157(2) 0.0504 0.462(14) Uani D P 4 2
C418 C 0.7025(7) 0.5198(3) 0.49874(17) 0.0488 0.462(14) Uani D P 4 2
C419 C 0.6459(5) 0.5847(3) 0.51440(18) 0.0453 0.462(14) Uani D P 4 2
N501 N 0.85385(12) 0.46070(6) 0.75228(6) 0.0468 1.0000 Uani D . . .
C502 C 0.75633(13) 0.46358(7) 0.78823(6) 0.0398 1.0000 Uani D . . .
C503 C 0.69081(16) 0.38999(8) 0.79425(7) 0.0484 1.0000 Uani D . . .
C504 C 0.60346(15) 0.40073(8) 0.83410(7) 0.0480 1.0000 Uani D . . .
C505 C 0.51875(18) 0.33445(11) 0.83462(8) 0.0631 1.0000 Uani D . . .
C506 C 0.8954(12) 0.5434(3) 0.7506(7) 0.0456 0.56(3) Uani D P 5 1
C507 C 1.0013(7) 0.5581(4) 0.7204(5) 0.0522 0.56(3) Uani D P 5 1
C508 C 1.0400(7) 0.6410(4) 0.7282(6) 0.0569 0.56(3) Uani D P 5 1
C509 C 1.1365(7) 0.6631(6) 0.6952(6) 0.0640 0.56(3) Uani D P 5 1
C510 C 0.9597(10) 0.4092(5) 0.7812(3) 0.0590 0.491(15) Uani D P 6 1
C511 C 1.0172(7) 0.4343(4) 0.8390(3) 0.0583 0.491(15) Uani D P 6 1
C512 C 1.1097(6) 0.3722(3) 0.8636(5) 0.0732 0.491(15) Uani D P 6 1
C513 C 1.1669(6) 0.3896(5) 0.9186(5) 0.0781 0.491(15) Uani D P 6 1
C514 C 0.80564(18) 0.42998(8) 0.69679(7) 0.0595 1.0000 Uani D . . .
C515 C 0.70087(18) 0.47211(9) 0.66620(7) 0.0623 1.0000 Uani D . . .
C516 C 0.6733(4) 0.4383(2) 0.61267(17) 0.0744 0.468(5) Uani D P 7 1
C517 C 0.5662(5) 0.4600(3) 0.58572(18) 0.0758 0.468(5) Uani D P 7 1
C606 C 0.9004(15) 0.5402(4) 0.7470(8) 0.0468 0.44(3) Uani D P 5 2
C607 C 0.9913(10) 0.5500(5) 0.7089(5) 0.0527 0.44(3) Uani D P 5 2
C608 C 1.0307(9) 0.6323(5) 0.7096(7) 0.0595 0.44(3) Uani D P 5 2
C609 C 1.1278(9) 0.6466(7) 0.6763(6) 0.0610 0.44(3) Uani D P 5 2
C610 C 0.9485(9) 0.4064(5) 0.7703(3) 0.0566 0.509(15) Uani D P 6 2
C611 C 1.0125(7) 0.4176(4) 0.8259(3) 0.0569 0.509(15) Uani D P 6 2
C612 C 1.1082(5) 0.3590(3) 0.8377(4) 0.0622 0.509(15) Uani D P 6 2
C613 C 1.1733(5) 0.3638(4) 0.8936(4) 0.0684 0.509(15) Uani D P 6 2
C617 C 0.6383(4) 0.4219(2) 0.61637(12) 0.0791 0.532(5) Uani D P 7 2
C618 C 0.5413(4) 0.3712(2) 0.63072(14) 0.0629 0.532(5) Uani D P 7 2
H1031 H 0.5241 0.5969 0.7127 0.0463 1.0000 Uiso R . . .
H1041 H 0.4029 0.4912 0.6926 0.0614 1.0000 Uiso R . . .
H1051 H 0.2794 0.4487 0.7538 0.0732 1.0000 Uiso R . . .
H1061 H 0.2779 0.5131 0.8346 0.0780 1.0000 Uiso R . . .
H1071 H 0.3936 0.6218 0.8533 0.0658 1.0000 Uiso R . . .
H1091 H 0.3287 0.7396 0.7669 0.0536 0.63(2) Uiso R P 1 1
H1101 H 0.2171 0.8341 0.8016 0.0631 0.63(2) Uiso R P 1 1
H1111 H 0.2917 0.8968 0.8818 0.0628 0.63(2) Uiso R P 1 1
H1121 H 0.4825 0.8689 0.9243 0.0644 0.63(2) Uiso R P 1 1
H1131 H 0.5985 0.7787 0.8888 0.0600 0.63(2) Uiso R P 1 1
H1151 H 0.5817 0.6034 0.8870 0.0695 0.60(2) Uiso R P 2 1
H1161 H 0.7509 0.5708 0.9456 0.0820 0.60(2) Uiso R P 2 1
H1171 H 0.9388 0.6118 0.9295 0.0778 0.60(2) Uiso R P 2 1
H1181 H 0.9535 0.6869 0.8548 0.0736 0.60(2) Uiso R P 2 1
H1191 H 0.7818 0.7190 0.7945 0.0606 0.60(2) Uiso R P 2 1
H2031 H 0.4677 0.7447 0.4790 0.0658 1.0000 Uiso R . . .
H2041 H 0.2650 0.7188 0.4745 0.0799 1.0000 Uiso R . . .
H2051 H 0.1921 0.6611 0.5455 0.0794 1.0000 Uiso R . . .
H2061 H 0.3255 0.6282 0.6237 0.0713 1.0000 Uiso R . . .
H2071 H 0.5292 0.6549 0.6275 0.0589 1.0000 Uiso R . . .
H2091 H 0.7138 0.7116 0.4556 0.0634 0.746(10) Uiso R P 3 1
H2101 H 0.7363 0.8073 0.3936 0.0713 0.746(10) Uiso R P 3 1
H2111 H 0.7099 0.9342 0.4167 0.0743 0.746(10) Uiso R P 3 1
H2121 H 0.6570 0.9637 0.5016 0.0664 0.746(10) Uiso R P 3 1
H2131 H 0.6317 0.8669 0.5631 0.0507 0.746(10) Uiso R P 3 1
H2151 H 0.8745 0.6766 0.6014 0.0681 0.538(14) Uiso R P 4 1
H2161 H 0.9968 0.5766 0.5791 0.0700 0.538(14) Uiso R P 4 1
H2171 H 0.9172 0.4866 0.5162 0.0628 0.538(14) Uiso R P 4 1
H2181 H 0.7257 0.5022 0.4705 0.0762 0.538(14) Uiso R P 4 1
H2191 H 0.6098 0.6067 0.4887 0.0732 0.538(14) Uiso R P 4 1
H3091 H 0.3521 0.7701 0.7691 0.0562 0.37(2) Uiso R P 1 2
H3101 H 0.2480 0.8541 0.8181 0.0695 0.37(2) Uiso R P 1 2
H3111 H 0.3388 0.9022 0.9001 0.0642 0.37(2) Uiso R P 1 2
H3121 H 0.5235 0.8561 0.9382 0.0671 0.37(2) Uiso R P 1 2
H3131 H 0.6173 0.7629 0.8945 0.0539 0.37(2) Uiso R P 1 2
H3151 H 0.6241 0.5974 0.8812 0.0718 0.40(2) Uiso R P 2 2
H3161 H 0.8115 0.5779 0.9332 0.0823 0.40(2) Uiso R P 2 2
H3171 H 0.9789 0.6364 0.9101 0.0790 0.40(2) Uiso R P 2 2
H3181 H 0.9600 0.7193 0.8369 0.0712 0.40(2) Uiso R P 2 2
H3191 H 0.7718 0.7435 0.7872 0.0565 0.40(2) Uiso R P 2 2
H4091 H 0.7887 0.7341 0.4753 0.0840 0.254(10) Uiso R P 3 2
H4101 H 0.8080 0.8349 0.4177 0.0971 0.254(10) Uiso R P 3 2
H4111 H 0.7310 0.9527 0.4341 0.0880 0.254(10) Uiso R P 3 2
H4121 H 0.6345 0.9700 0.5096 0.0708 0.254(10) Uiso R P 3 2
H4131 H 0.6163 0.8687 0.5682 0.0669 0.254(10) Uiso R P 3 2
H4151 H 0.8744 0.6666 0.5830 0.0669 0.462(14) Uiso R P 4 2
H4161 H 0.9667 0.5528 0.5637 0.0631 0.462(14) Uiso R P 4 2
H4171 H 0.8630 0.4652 0.5050 0.0598 0.462(14) Uiso R P 4 2
H4181 H 0.6590 0.4823 0.4774 0.0595 0.462(14) Uiso R P 4 2
H4191 H 0.5619 0.5904 0.5034 0.0540 0.462(14) Uiso R P 4 2
H5022 H 0.7949 0.4814 0.8241 0.0483 1.0000 Uiso R . . .
H5021 H 0.6993 0.5017 0.7728 0.0458 1.0000 Uiso R . . .
H5031 H 0.7477 0.3491 0.8061 0.0589 1.0000 Uiso R . . .
H5032 H 0.6441 0.3755 0.7591 0.0593 1.0000 Uiso R . . .
H5042 H 0.6472 0.4089 0.8700 0.0582 1.0000 Uiso R . . .
H5041 H 0.5588 0.4473 0.8265 0.0581 1.0000 Uiso R . . .
H5053 H 0.4643 0.3434 0.8620 0.0944 1.0000 Uiso R . . .
H5052 H 0.5633 0.2883 0.8448 0.0940 1.0000 Uiso R . . .
H5051 H 0.4712 0.3269 0.7982 0.0949 1.0000 Uiso R . . .
H5061 H 0.9151 0.5590 0.7890 0.0547 0.56(3) Uiso R P 5 1
H5062 H 0.8265 0.5720 0.7336 0.0539 0.56(3) Uiso R P 5 1
H5071 H 1.0684 0.5256 0.7343 0.0627 0.56(3) Uiso R P 5 1
H5072 H 0.9780 0.5473 0.6821 0.0634 0.56(3) Uiso R P 5 1
H5082 H 1.0766 0.6499 0.7661 0.0677 0.56(3) Uiso R P 5 1
H5081 H 0.9705 0.6737 0.7202 0.0671 0.56(3) Uiso R P 5 1
H5093 H 1.1608 0.7159 0.7025 0.0956 0.56(3) Uiso R P 5 1
H5092 H 1.2066 0.6315 0.7052 0.0953 0.56(3) Uiso R P 5 1
H5091 H 1.1074 0.6585 0.6557 0.0963 0.56(3) Uiso R P 5 1
H5101 H 1.0219 0.4091 0.7571 0.0707 0.491(15) Uiso R P 6 1
H5102 H 0.9257 0.3596 0.7843 0.0708 0.491(15) Uiso R P 6 1
H5112 H 1.0573 0.4822 0.8373 0.0697 0.491(15) Uiso R P 6 1
H5111 H 0.9542 0.4413 0.8617 0.0696 0.491(15) Uiso R P 6 1
H5122 H 1.1758 0.3564 0.8426 0.0849 0.491(15) Uiso R P 6 1
H5121 H 1.0614 0.3270 0.8658 0.0872 0.491(15) Uiso R P 6 1
H5131 H 1.2274 0.3506 0.9313 0.1166 0.491(15) Uiso R P 6 1
H5132 H 1.2053 0.4393 0.9196 0.1168 0.491(15) Uiso R P 6 1
H5133 H 1.1041 0.3906 0.9419 0.1172 0.491(15) Uiso R P 6 1
H5142 H 0.8722 0.4296 0.6764 0.0701 1.0000 Uiso R . . .
H5141 H 0.7819 0.3778 0.7022 0.0697 1.0000 Uiso R . . .
H5161 H 0.7393 0.4514 0.5925 0.0889 0.468(5) Uiso R P 7 1
H5162 H 0.6734 0.3797 0.6192 0.0901 0.468(5) Uiso R P 7 1
H5172 H 0.5608 0.4414 0.5491 0.1135 0.468(5) Uiso R P 7 1
H5171 H 0.5620 0.5141 0.5876 0.1135 0.468(5) Uiso R P 7 1
H5173 H 0.5085 0.4356 0.6042 0.1128 0.468(5) Uiso R P 7 1
H6062 H 0.9354 0.5551 0.7838 0.0563 0.44(3) Uiso R P 5 2
H6061 H 0.8307 0.5717 0.7348 0.0551 0.44(3) Uiso R P 5 2
H6071 H 1.0597 0.5177 0.7192 0.0627 0.44(3) Uiso R P 5 2
H6072 H 0.9560 0.5365 0.6718 0.0630 0.44(3) Uiso R P 5 2
H6082 H 1.0631 0.6478 0.7475 0.0713 0.44(3) Uiso R P 5 2
H6081 H 0.9600 0.6629 0.6958 0.0704 0.44(3) Uiso R P 5 2
H6091 H 1.1486 0.7012 0.6764 0.0917 0.44(3) Uiso R P 5 2
H6092 H 1.1973 0.6167 0.6900 0.0915 0.44(3) Uiso R P 5 2
H6093 H 1.0997 0.6309 0.6392 0.0920 0.44(3) Uiso R P 5 2
H6102 H 1.0052 0.4094 0.7436 0.0670 0.509(15) Uiso R P 6 2
H6101 H 0.9109 0.3570 0.7676 0.0673 0.509(15) Uiso R P 6 2
H6112 H 1.0449 0.4681 0.8301 0.0678 0.509(15) Uiso R P 6 2
H6111 H 0.9551 0.4114 0.8507 0.0681 0.509(15) Uiso R P 6 2
H6121 H 1.1709 0.3661 0.8153 0.0750 0.509(15) Uiso R P 6 2
H6122 H 1.0760 0.3085 0.8328 0.0747 0.509(15) Uiso R P 6 2
H6133 H 1.2345 0.3234 0.8982 0.1027 0.509(15) Uiso R P 6 2
H6132 H 1.2132 0.4133 0.8985 0.1030 0.509(15) Uiso R P 6 2
H6131 H 1.1156 0.3560 0.9186 0.1031 0.509(15) Uiso R P 6 2
H6172 H 0.7001 0.3937 0.5989 0.0959 0.532(5) Uiso R P 7 2
H6171 H 0.5905 0.4548 0.5914 0.0933 0.532(5) Uiso R P 7 2
H6181 H 0.4990 0.3486 0.5988 0.0938 0.532(5) Uiso R P 7 2
H6182 H 0.5793 0.3314 0.6538 0.0941 0.532(5) Uiso R P 7 2
H6183 H 0.4872 0.3986 0.6500 0.0945 0.532(5) Uiso R P 7 2
H11 H 0.6208 0.6995 0.7321 0.0574 1.0000 Uiso R . . .
H21 H 0.6985 0.7158 0.6352 0.0670 1.0000 Uiso R . . .
H5151 H 0.7198 0.5252 0.6628 0.0745 0.468(5) Uiso R P 7 1
H5152 H 0.6345 0.4677 0.6870 0.0748 0.468(5) Uiso R P 7 1
H5153 H 0.6431 0.4851 0.6901 0.0745 0.532(5) Uiso R P 7 2
H5154 H 0.7296 0.5191 0.6521 0.0745 0.532(5) Uiso R P 7 2

loop_
_atom_site_aniso_label
_atom_site_aniso_U_11
_atom_site_aniso_U_22
_atom_site_aniso_U_33
_atom_site_aniso_U_23
_atom_site_aniso_U_13
_atom_site_aniso_U_12
F1 0.0517(5) 0.0464(5) 0.0345(4) 0.0029(3) 0.0130(4) 0.0096(4)
O1 0.0454(6) 0.0352(5) 0.0345(5) 0.0032(4) 0.0136(4) 0.0036(4)
C101 0.0465(8) 0.0360(7) 0.0287(6) 0.0015(5) 0.0082(5) 0.0057(6)
C102 0.0422(8) 0.0358(7) 0.0350(7) 0.0076(5) 0.0091(6) 0.0072(6)
C103 0.0400(7) 0.0409(7) 0.0368(7) 0.0045(6) 0.0052(6) 0.0006(6)
C104 0.0487(9) 0.0450(9) 0.0568(10) -0.0007(7) -0.0005(7) -0.0025(7)
C105 0.0435(9) 0.0422(9) 0.0976(15) 0.0112(9) 0.0120(9) -0.0026(7)
C106 0.0631(12) 0.0490(10) 0.0923(15) 0.0190(10) 0.0411(11) 0.0047(8)
C107 0.0657(11) 0.0458(9) 0.0562(10) 0.0116(7) 0.0303(9) 0.0076(8)
C108 0.061(2) 0.040(2) 0.042(2) 0.0035(16) 0.0157(16) 0.0025(19)
C109 0.0527(19) 0.039(2) 0.0450(17) -0.0032(13) 0.0112(13) 0.0089(17)
C110 0.058(2) 0.055(2) 0.047(2) -0.0012(17) 0.0126(17) 0.0172(19)
C111 0.067(3) 0.0505(19) 0.044(3) -0.0053(17) 0.019(2) 0.0156(19)
C112 0.065(3) 0.0528(19) 0.043(2) -0.0058(17) 0.010(2) 0.0127(19)
C113 0.057(2) 0.046(2) 0.047(2) 0.0036(18) 0.0108(15) 0.0069(17)
C114 0.0519(19) 0.036(2) 0.037(2) -0.0109(14) -0.0042(15) 0.0065(15)
C115 0.070(3) 0.058(2) 0.042(2) 0.0064(17) -0.008(2) 0.013(2)
C116 0.080(3) 0.069(2) 0.050(2) 0.0065(17) -0.015(2) 0.013(2)
C117 0.068(3) 0.061(3) 0.058(3) -0.008(2) -0.021(3) 0.016(2)
C118 0.055(2) 0.056(3) 0.066(3) -0.010(2) -0.0115(18) 0.0125(18)
C119 0.053(2) 0.043(3) 0.053(2) -0.0105(16) -0.0058(15) 0.0110(15)
O2 0.0571(7) 0.0447(6) 0.0349(5) 0.0027(4) 0.0137(5) 0.0037(5)
C201 0.0649(10) 0.0435(8) 0.0301(7) 0.0036(6) 0.0177(6) 0.0145(7)
C202 0.0660(10) 0.0297(7) 0.0302(7) -0.0040(5) 0.0099(6) 0.0075(6)
C203 0.0870(14) 0.0439(9) 0.0328(8) 0.0000(6) 0.0034(8) -0.0026(9)
C204 0.0826(14) 0.0584(11) 0.0510(10) 0.0003(9) -0.0193(10) -0.0136(10)
C205 0.0732(13) 0.0532(11) 0.0672(12) -0.0004(9) -0.0073(10) -0.0186(9)
C206 0.0679(12) 0.0563(11) 0.0537(10) 0.0062(8) 0.0067(9) -0.0097(9)
C207 0.0616(10) 0.0488(9) 0.0375(8) 0.0049(7) 0.0080(7) 0.0037(8)
C208 0.0484(14) 0.0486(13) 0.0332(12) 0.0059(10) 0.0148(10) 0.0109(11)
C209 0.0617(18) 0.0639(16) 0.0359(12) 0.0030(11) 0.0170(12) 0.0092(13)
C210 0.0655(19) 0.0794(19) 0.0388(13) 0.0095(13) 0.0186(13) 0.0000(15)
C211 0.0649(17) 0.074(2) 0.0450(16) 0.0178(14) 0.0070(13) -0.0153(15)
C212 0.0644(18) 0.0495(17) 0.049(2) 0.0039(14) 0.0006(17) -0.0094(15)
C213 0.0460(15) 0.0470(17) 0.0345(16) -0.0025(11) 0.0058(12) -0.0031(13)
C214 0.088(3) 0.047(2) 0.037(2) 0.0118(18) 0.028(2) 0.025(2)
C215 0.070(3) 0.053(2) 0.056(3) -0.0040(18) 0.0348(19) 0.018(2)
C216 0.070(3) 0.049(3) 0.059(3) -0.011(2) 0.026(2) 0.012(2)
C217 0.069(3) 0.043(2) 0.048(2) -0.0043(18) 0.017(2) 0.018(2)
C218 0.082(4) 0.057(3) 0.054(2) -0.0115(18) 0.016(2) 0.026(3)
C219 0.086(3) 0.064(3) 0.0364(18) 0.0003(17) 0.018(2) 0.035(2)
C308 0.043(3) 0.025(2) 0.022(3) -0.0001(18) 0.0154(18) 0.001(2)
C309 0.065(4) 0.035(3) 0.042(3) -0.004(2) 0.010(2) 0.006(3)
C310 0.073(4) 0.049(3) 0.051(4) -0.006(3) 0.012(3) 0.016(3)
C311 0.079(5) 0.045(3) 0.040(4) -0.009(3) 0.021(4) 0.001(3)
C312 0.075(5) 0.048(3) 0.046(4) -0.015(3) 0.012(3) 0.004(3)
C313 0.067(4) 0.035(3) 0.035(3) -0.016(3) 0.013(2) -0.001(3)
C314 0.063(3) 0.039(3) 0.035(3) -0.006(2) -0.001(2) 0.013(3)
C315 0.078(4) 0.052(3) 0.046(3) -0.002(2) -0.007(3) 0.006(3)
C316 0.079(5) 0.063(3) 0.055(4) 0.003(3) -0.017(4) 0.004(4)
C317 0.074(4) 0.058(4) 0.056(4) -0.008(3) -0.021(3) 0.013(3)
C318 0.060(3) 0.054(4) 0.057(4) -0.012(3) -0.008(2) 0.016(2)
C319 0.048(3) 0.042(4) 0.049(3) -0.010(2) -0.002(2) 0.017(2)
C408 0.087(5) 0.064(4) 0.047(4) 0.019(3) 0.019(4) 0.004(4)
C409 0.101(6) 0.062(4) 0.052(4) 0.011(3) 0.030(4) -0.001(4)
C410 0.120(6) 0.075(4) 0.053(5) 0.019(4) 0.033(5) -0.013(5)
C411 0.117(6) 0.063(4) 0.041(4) 0.019(4) 0.011(4) -0.020(4)
C412 0.094(6) 0.046(4) 0.035(4) 0.007(3) -0.002(4) -0.021(4)
C413 0.083(6) 0.045(4) 0.036(4) 0.012(3) 0.002(4) -0.012(4)
C414 0.070(3) 0.047(3) 0.035(3) 0.007(2) 0.023(2) 0.023(2)
C415 0.072(3) 0.056(3) 0.043(3) -0.009(2) 0.018(2) 0.013(2)
C416 0.059(3) 0.051(3) 0.048(3) -0.017(2) 0.009(2) 0.012(2)
C417 0.053(3) 0.045(2) 0.053(2) -0.0112(19) 0.009(2) 0.007(2)
C418 0.045(3) 0.046(2) 0.060(2) -0.0064(16) 0.0203(18) 0.0028(18)
C419 0.057(2) 0.041(2) 0.044(2) 0.0000(15) 0.0290(17) 0.0060(17)
N501 0.0492(7) 0.0276(6) 0.0684(8) 0.0024(5) 0.0248(6) 0.0072(5)
C502 0.0413(7) 0.0320(7) 0.0477(8) -0.0022(6) 0.0117(6) 0.0038(6)
C503 0.0560(9) 0.0363(7) 0.0554(9) 0.0002(7) 0.0167(7) -0.0027(7)
C504 0.0464(8) 0.0490(9) 0.0494(9) 0.0034(7) 0.0090(7) -0.0035(7)
C505 0.0597(11) 0.0608(11) 0.0705(12) 0.0091(9) 0.0149(9) -0.0131(9)
C506 0.042(2) 0.028(2) 0.070(3) 0.008(2) 0.021(2) 0.005(2)
C507 0.042(2) 0.044(2) 0.074(3) 0.0093(19) 0.022(2) 0.0073(17)
C508 0.046(2) 0.046(2) 0.082(4) 0.016(2) 0.020(2) 0.0005(16)
C509 0.044(2) 0.055(3) 0.095(5) 0.018(3) 0.020(3) 0.0038(19)
C510 0.050(2) 0.033(2) 0.097(3) 0.018(2) 0.021(3) 0.019(2)
C511 0.044(2) 0.038(2) 0.093(3) 0.025(2) 0.009(2) 0.0112(18)
C512 0.063(2) 0.044(2) 0.106(4) 0.031(3) -0.011(3) 0.0076(19)
C513 0.068(3) 0.057(3) 0.103(5) 0.029(3) -0.006(3) 0.002(2)
C514 0.0822(12) 0.0366(8) 0.0685(10) -0.0099(7) 0.0409(9) 0.0002(8)
C515 0.0799(12) 0.0512(9) 0.0603(10) -0.0183(8) 0.0252(9) -0.0171(8)
C516 0.131(3) 0.041(2) 0.051(2) 0.0012(16) 0.014(2) -0.036(2)
C517 0.100(3) 0.067(3) 0.058(2) -0.018(2) 0.005(2) -0.015(2)
C606 0.044(3) 0.028(2) 0.070(4) 0.006(3) 0.013(2) 0.009(2)
C607 0.046(3) 0.043(3) 0.071(4) 0.008(2) 0.015(2) 0.000(2)
C608 0.053(3) 0.050(3) 0.077(4) 0.010(3) 0.018(3) -0.001(2)
C609 0.052(3) 0.058(4) 0.077(5) 0.011(3) 0.023(3) -0.004(3)
C610 0.052(3) 0.035(2) 0.089(3) 0.017(2) 0.031(2) 0.0092(19)
C611 0.047(2) 0.041(2) 0.087(3) 0.021(2) 0.026(2) 0.007(2)
C612 0.051(2) 0.051(2) 0.084(4) 0.021(2) 0.006(2) 0.0001(17)
C613 0.056(2) 0.050(3) 0.096(4) 0.024(3) 0.000(3) -0.002(2)
C617 0.138(3) 0.058(2) 0.0427(18) -0.0067(16) 0.018(2) -0.039(2)
C618 0.077(2) 0.055(2) 0.0536(19) -0.0149(15) -0.0034(16) -0.0117(16)

loop_
_atom_type_symbol
_atom_type_scat_dispersion_real
_atom_type_scat_dispersion_imag
_atom_type_scat_Cromer_Mann_a1
_atom_type_scat_Cromer_Mann_b1
_atom_type_scat_Cromer_Mann_a2
_atom_type_scat_Cromer_Mann_b2
_atom_type_scat_Cromer_Mann_a3
_atom_type_scat_Cromer_Mann_b3
_atom_type_scat_Cromer_Mann_a4
_atom_type_scat_Cromer_Mann_b4
_atom_type_scat_Cromer_Mann_c
_atom_type_scat_source
C 0.0181 0.0091 2.3100 20.8439 1.0200 10.2075 1.5886 0.5687 0.8650 51.6512 0.2156 'International Tables Vol C 4.2.6.8 and 6.1.1.4'
H 0.0000 0.0000 0.4930 10.5109 0.3229 26.1257 0.1402 3.1424 0.0408 57.7998 0.0030 'International Tables Vol C 4.2.6.8 and 6.1.1.4'
O 0.0492 0.0322 3.0485 13.2771 2.2868 5.7011 1.5463 0.3239 0.8670 32.9089 0.2508 'International Tables Vol C 4.2.6.8 and 6.1.1.4'
N 0.0311 0.0180 12.2126 0.0057 3.1322 9.8933 2.0125 28.9975 1.1663 0.5826 -11.5290 'International Tables Vol C 4.2.6.8 and 6.1.1.4'
F 0.0727 0.0534 3.5392 10.2825 2.6412 4.2944 1.5170 0.2615 1.0243 26.1476 0.2776 'International Tables Vol C 4.2.6.8 and 6.1.1.4'

loop_
_geom_angle_atom_site_label_1
_geom_angle_atom_site_label_2
_geom_angle_atom_site_label_3
_geom_angle
_geom_angle_publ_flag
C101 O1 H11 110.9 no
O1 C101 C102 110.56(11) yes
O1 C101 C108 104.4(3) yes
C102 C101 C108 105.1(3) yes
O1 C101 C114 114.7(2) yes
C102 C101 C114 107.0(3) yes
C108 C101 C114 114.7(4) yes
O1 C101 C102 110.56(11) yes
O1 C101 C114 114.7(2) yes
C102 C101 C114 107.0(3) yes
O1 C101 C308 103.0(4) yes
C102 C101 C308 113.1(5) yes
C114 C101 C308 108.5(5) yes
O1 C101 C102 110.56(11) yes
O1 C101 C108 104.4(3) yes
C102 C101 C108 105.1(3) yes
O1 C101 C314 106.0(3) yes
C102 C101 C314 114.6(5) yes
C108 C101 C314 115.8(6) yes
O1 C101 C102 110.56(11) yes
O1 C101 C308 103.0(4) yes
C102 C101 C308 113.1(5) yes
O1 C101 C314 106.0(3) yes
C102 C101 C314 114.6(5) yes
C308 C101 C314 108.7(7) yes
C101 C102 C103 120.40(13) yes
C101 C102 C107 121.56(14) yes
C103 C102 C107 118.03(15) yes
C102 C103 C104 120.46(15) yes
C102 C103 H1031 119.2 no
C104 C103 H1031 120.3 no
C103 C104 C105 120.48(18) yes
C103 C104 H1041 119.1 no
C105 C104 H1041 120.5 no
C104 C105 C106 119.41(17) yes
C104 C105 H1051 120.3 no
C106 C105 H1051 120.2 no
C105 C106 C107 120.45(17) yes
C105 C106 H1061 119.4 no
C107 C106 H1061 120.1 no
C102 C107 C106 121.16(18) yes
C102 C107 H1071 119.6 no
C106 C107 H1071 119.2 no
C101 C108 C109 120.54(7) yes
C101 C108 C113 120.92(7) yes
C109 C108 C113 118.29(6) yes
C108 C109 C110 120.73(7) yes
C108 C109 H1091 119.1 no
C110 C109 H1091 120.2 no
C109 C110 C111 120.43(7) yes
C109 C110 H1101 119.1 no
C111 C110 H1101 120.5 no
C110 C111 C112 119.66(7) yes
C110 C111 H1111 119.7 no
C112 C111 H1111 120.6 no
C111 C112 C113 120.31(7) yes
C111 C112 H1121 119.4 no
C113 C112 H1121 120.3 no
C108 C113 C112 120.53(7) yes
C108 C113 H1131 121.2 no
C112 C113 H1131 118.3 no
C101 C114 C115 120.80(7) yes
C101 C114 C119 120.72(6) yes
C115 C114 C119 118.36(6) yes
C114 C115 C116 120.58(7) yes
C114 C115 H1151 120.2 no
C116 C115 H1151 119.2 no
C115 C116 C117 120.36(7) yes
C115 C116 H1161 118.9 no
C117 C116 H1161 120.7 no
C116 C117 C118 119.66(7) yes
C116 C117 H1171 120.0 no
C118 C117 H1171 120.4 no
C117 C118 C119 120.38(7) yes
C117 C118 H1181 120.1 no
C119 C118 H1181 119.5 no
C118 C119 C114 120.65(7) yes
C118 C119 H1191 121.1 no
C114 C119 H1191 118.2 no
C201 O2 H21 111.9 no
O2 C201 C202 110.42(11) yes
O2 C201 C208 106.28(14) yes
C202 C201 C208 108.08(16) yes
O2 C201 C214 108.75(17) yes
C202 C201 C214 115.4(3) yes
C208 C201 C214 107.4(4) yes
O2 C201 C202 110.42(11) yes
O2 C201 C214 108.75(17) yes
C202 C201 C214 115.4(3) yes
O2 C201 C408 95.9(5) yes
C202 C201 C408 114.9(5) yes
C214 C201 C408 109.7(4) yes
O2 C201 C202 110.42(11) yes
O2 C201 C208 106.28(14) yes
C202 C201 C208 108.08(16) yes
O2 C201 C414 112.6(2) yes
C202 C201 C414 106.3(2) yes
C208 C201 C414 113.1(4) yes
O2 C201 C202 110.42(11) yes
O2 C201 C408 95.9(5) yes
C202 C201 C408 114.9(5) yes
O2 C201 C414 112.6(2) yes
C202 C201 C414 106.3(2) yes
C408 C201 C414 116.6(4) yes
C201 C202 C203 123.34(15) yes
C201 C202 C207 119.32(14) yes
C203 C202 C207 117.31(17) yes
C202 C203 C204 121.37(17) yes
C202 C203 H2031 117.7 no
C204 C203 H2031 120.9 no
C203 C204 C205 120.56(18) yes
C203 C204 H2041 119.8 no
C205 C204 H2041 119.6 no
C204 C205 C206 119.0(2) yes
C204 C205 H2051 119.4 no
C206 C205 H2051 121.6 no
C205 C206 C207 120.67(18) yes
C205 C206 H2061 119.5 no
C207 C206 H2061 119.9 no
C202 C207 C206 121.08(17) yes
C202 C207 H2071 118.9 no
C206 C207 H2071 120.0 no
C201 C208 C209 121.08(6) yes
C201 C208 C213 120.40(6) yes
C209 C208 C213 118.33(6) yes
C208 C209 C210 120.36(6) yes
C208 C209 H2091 121.1 no
C210 C209 H2091 118.4 no
C209 C210 C211 120.28(6) yes
C209 C210 H2101 120.5 no
C211 C210 H2101 119.2 no
C210 C211 C212 119.68(6) yes
C210 C211 H2111 121.1 no
C212 C211 H2111 119.2 no
C211 C212 C213 120.45(7) yes
C211 C212 H2121 121.8 no
C213 C212 H2121 117.7 no
C212 C213 C208 120.80(6) yes
C212 C213 H2131 122.6 no
C208 C213 H2131 116.6 no
C201 C214 C215 120.83(6) yes
C201 C214 C219 120.73(6) yes
C215 C214 C219 118.36(6) yes
C214 C215 C216 120.52(7) yes
C214 C215 H2151 118.9 no
C216 C215 H2151 120.6 no
C215 C216 C217 120.27(7) yes
C215 C216 H2161 120.5 no
C217 C216 H2161 119.2 no
C216 C217 C218 119.59(7) yes
C216 C217 H2171 121.0 no
C218 C217 H2171 119.4 no
C217 C218 C219 120.40(7) yes
C217 C218 H2181 120.8 no
C219 C218 H2181 118.8 no
C218 C219 C214 120.70(7) yes
C218 C219 H2191 120.9 no
C214 C219 H2191 118.4 no
C101 C308 C309 120.70(6) yes
C101 C308 C313 120.97(6) yes
C309 C308 C313 118.32(6) yes
C308 C309 C310 120.61(7) yes
C308 C309 H3091 118.2 no
C310 C309 H3091 121.2 no
C309 C310 C311 120.37(7) yes
C309 C310 H3101 119.3 no
C311 C310 H3101 120.4 no
C310 C311 C312 119.66(7) yes
C310 C311 H3111 119.4 no
C312 C311 H3111 120.9 no
C311 C312 C313 120.32(7) yes
C311 C312 H3121 119.4 no
C313 C312 H3121 120.3 no
C308 C313 C312 120.50(7) yes
C308 C313 H3131 120.9 no
C312 C313 H3131 118.6 no
C101 C314 C315 120.83(6) yes
C101 C314 C319 120.80(6) yes
C315 C314 C319 118.36(6) yes
C314 C315 C316 120.59(7) yes
C314 C315 H3151 119.0 no
C316 C315 H3151 120.4 no
C315 C316 C317 120.34(7) yes
C315 C316 H3161 120.5 no
C317 C316 H3161 119.1 no
C316 C317 C318 119.65(7) yes
C316 C317 H3171 120.1 no
C318 C317 H3171 120.2 no
C317 C318 C319 120.36(7) yes
C317 C318 H3181 119.9 no
C319 C318 H3181 119.7 no
C318 C319 C314 120.60(7) yes
C318 C319 H3191 120.1 no
C314 C319 H3191 119.3 no
C201 C408 C409 120.90(7) yes
C201 C408 C413 120.72(7) yes
C409 C408 C413 118.30(6) yes
C408 C409 C410 120.49(7) yes
C408 C409 H4091 120.4 no
C410 C409 H4091 119.1 no
C409 C410 C411 120.26(7) yes
C409 C410 H4101 119.7 no
C411 C410 H4101 120.1 no
C410 C411 C412 119.60(7) yes
C410 C411 H4111 120.2 no
C412 C411 H4111 120.2 no
C411 C412 C413 120.34(7) yes
C411 C412 H4121 120.3 no
C413 C412 H4121 119.4 no
C412 C413 C408 120.59(7) yes
C412 C413 H4131 120.4 no
C408 C413 H4131 119.0 no
C201 C414 C415 120.65(7) yes
C201 C414 C419 120.90(7) yes
C415 C414 C419 118.27(6) yes
C414 C415 C416 120.69(7) yes
C414 C415 H4151 117.1 no
C416 C415 H4151 122.2 no
C415 C416 C417 120.46(7) yes
C415 C416 H4161 118.8 no
C417 C416 H4161 120.8 no
C416 C417 C418 119.68(7) yes
C416 C417 H4171 119.0 no
C418 C417 H4171 121.4 no
C417 C418 C419 120.23(7) yes
C417 C418 H4181 118.9 no
C419 C418 H4181 120.8 no
C414 C419 C418 120.41(7) yes
C414 C419 H4191 120.8 no
C418 C419 H4191 118.8 no
C502 N501 C506 103.62(19) yes
C502 N501 C510 108.2(5) yes
C506 N501 C510 110.0(8) yes
C502 N501 C514 111.00(12) yes
C506 N501 C514 112.7(7) yes
C510 N501 C514 111.0(2) yes
C502 N501 C510 108.2(5) yes
C502 N501 C514 111.00(12) yes
C510 N501 C514 111.0(2) yes
C502 N501 C606 108.2(2) yes
C510 N501 C606 108.7(10) yes
C514 N501 C606 109.6(8) yes
C502 N501 C506 103.62(19) yes
C502 N501 C514 111.00(12) yes
C506 N501 C514 112.7(7) yes
C502 N501 C610 113.7(4) yes
C506 N501 C610 114.8(7) yes
C514 N501 C610 101.39(19) yes
C502 N501 C514 111.00(12) yes
C502 N501 C606 108.2(2) yes
C514 N501 C606 109.6(8) yes
C502 N501 C610 113.7(4) yes
C514 N501 C610 101.39(19) yes
C606 N501 C610 112.8(9) yes
N501 C502 C503 115.97(8) yes
N501 C502 H5022 106.5 no
C503 C502 H5022 109.9 no
N501 C502 H5021 106.5 no
C503 C502 H5021 109.1 no
H5022 C502 H5021 108.6 no
C502 C503 C504 109.54(7) yes
C502 C503 H5031 110.5 no
C504 C503 H5031 110.8 no
C502 C503 H5032 109.8 no
C504 C503 H5032 107.6 no
H5031 C503 H5032 108.5 no
C503 C504 C505 112.59(9) yes
C503 C504 H5042 109.6 no
C505 C504 H5042 110.1 no
C503 C504 H5041 110.4 no
C505 C504 H5041 110.1 no
H5042 C504 H5041 103.7 no
C504 C505 H5053 109.8 no
C504 C505 H5052 110.2 no
H5053 C505 H5052 107.6 no
C504 C505 H5051 110.7 no
H5053 C505 H5051 110.0 no
H5052 C505 H5051 108.5 no
N501 C506 C507 116.10(10) yes
N501 C506 H5061 105.3 no
C507 C506 H5061 110.5 no
N501 C506 H5062 106.1 no
C507 C506 H5062 109.2 no
H5061 C506 H5062 109.4 no
C506 C507 C508 109.22(10) yes
C506 C507 H5071 110.3 no
C508 C507 H5071 108.9 no
C506 C507 H5072 109.5 no
C508 C507 H5072 110.1 no
H5071 C507 H5072 108.8 no
C507 C508 C509 113.12(10) yes
C507 C508 H5082 110.2 no
C509 C508 H5082 104.4 no
C507 C508 H5081 109.5 no
C509 C508 H5081 111.2 no
H5082 C508 H5081 108.3 no
C508 C509 H5093 110.4 no
C508 C509 H5092 109.8 no
H5093 C509 H5092 107.5 no
C508 C509 H5091 111.0 no
H5093 C509 H5091 107.8 no
H5092 C509 H5091 110.2 no
N501 C510 C511 116.30(10) yes
N501 C510 H5101 106.1 no
C511 C510 H5101 109.2 no
N501 C510 H5102 105.8 no
C511 C510 H5102 107.5 no
H5101 C510 H5102 112.0 no
C510 C511 C512 109.06(10) yes
C510 C511 H5112 110.1 no
C512 C511 H5112 109.7 no
C510 C511 H5111 109.4 no
C512 C511 H5111 111.0 no
H5112 C511 H5111 107.5 no
C511 C512 C513 113.42(10) yes
C511 C512 H5122 119.1 no
C513 C512 H5122 106.6 no
C511 C512 H5121 104.2 no
C513 C512 H5121 107.1 no
H5122 C512 H5121 105.6 no
C512 C513 H5131 110.3 no
C512 C513 H5132 110.2 no
H5131 C513 H5132 109.4 no
C512 C513 H5133 107.6 no
H5131 C513 H5133 110.2 no
H5132 C513 H5133 109.0 no
N501 C514 C515 116.03(6) yes
N501 C514 H5142 106.4 no
C515 C514 H5142 110.4 no
N501 C514 H5141 106.3 no
C515 C514 H5141 108.9 no
H5142 C514 H5141 108.5 no
C514 C515 C516 108.11(9) yes
C514 C515 H5151 110.7 no
C516 C515 H5151 109.6 no
C514 C515 H5152 107.4 no
C516 C515 H5152 112.3 no
H5151 C515 H5152 108.8 no
C514 C515 C617 110.21(10) yes
C514 C515 H5153 110.6 no
C617 C515 H5153 110.3 no
C514 C515 H5154 108.9 no
C617 C515 H5154 108.6 no
H5153 C515 H5154 108.1 no
C515 C516 C517 113.44(10) yes
C515 C516 H5161 107.4 no
C517 C516 H5161 111.6 no
C515 C516 H5162 105.4 no
C517 C516 H5162 109.7 no
H5161 C516 H5162 109.0 no
C516 C517 H5172 107.6 no
C516 C517 H5171 107.7 no
H5172 C517 H5171 112.9 no
C516 C517 H5173 104.9 no
H5172 C517 H5173 110.7 no
H5171 C517 H5173 112.5 no
N501 C606 C607 116.09(10) yes
N501 C606 H6062 105.3 no
C607 C606 H6062 110.0 no
N501 C606 H6061 106.2 no
C607 C606 H6061 109.2 no
H6062 C606 H6061 109.7 no
C606 C607 C608 109.18(10) yes
C606 C607 H6071 110.9 no
C608 C607 H6071 109.9 no
C606 C607 H6072 110.3 no
C608 C607 H6072 108.7 no
H6071 C607 H6072 107.8 no
C607 C608 C609 113.15(10) yes
C607 C608 H6082 109.7 no
C609 C608 H6082 106.6 no
C607 C608 H6081 107.3 no
C609 C608 H6081 109.8 no
H6082 C608 H6081 110.3 no
C608 C609 H6091 110.8 no
C608 C609 H6092 109.6 no
H6091 C609 H6092 110.4 no
C608 C609 H6093 108.6 no
H6091 C609 H6093 108.8 no
H6092 C609 H6093 108.5 no
N501 C610 C611 115.88(10) yes
N501 C610 H6102 105.9 no
C611 C610 H6102 110.5 no
N501 C610 H6101 106.0 no
C611 C610 H6101 109.6 no
H6102 C610 H6101 108.8 no
C610 C611 C612 109.36(10) yes
C610 C611 H6112 110.5 no
C612 C611 H6112 111.4 no
C610 C611 H6111 107.8 no
C612 C611 H6111 109.3 no
H6112 C611 H6111 108.5 no
C611 C612 C613 113.01(10) yes
C611 C612 H6121 111.4 no
C613 C612 H6121 103.5 no
C611 C612 H6122 111.4 no
C613 C612 H6122 107.3 no
H6121 C612 H6122 109.8 no
C612 C613 H6133 108.1 no
C612 C613 H6132 108.8 no
H6133 C613 H6132 108.9 no
C612 C613 H6131 107.9 no
H6133 C613 H6131 110.3 no
H6132 C613 H6131 112.7 no
C515 C617 C618 113.42(10) yes
C515 C617 H6172 110.8 no
C618 C617 H6172 112.9 no
C515 C617 H6171 108.3 no
C618 C617 H6171 98.9 no
H6172 C617 H6171 112.0 no
C617 C618 H6181 110.0 no
C617 C618 H6182 107.4 no
H6181 C618 H6182 108.6 no
C617 C618 H6183 111.3 no
H6181 C618 H6183 110.5 no
H6182 C618 H6183 108.9 no

loop_
_geom_bond_atom_site_label_1
_geom_bond_atom_site_label_2
_geom_bond_distance
_geom_bond_publ_flag
O1 C101 1.4142(16) yes
O1 H11 0.878 no
C101 C102 1.546(2) yes
C101 C108 1.541(4) yes
C101 C114 1.526(3) yes
C101 C102 1.546(2) yes
C101 C114 1.526(3) yes
C101 C308 1.555(4) yes
C101 C102 1.546(2) yes
C101 C108 1.541(4) yes
C101 C314 1.556(5) yes
C101 C102 1.546(2) yes
C101 C308 1.555(4) yes
C101 C314 1.556(5) yes
C102 C103 1.386(2) yes
C102 C107 1.393(2) yes
C103 C104 1.390(2) yes
C103 H1031 0.937 no
C104 C105 1.381(3) yes
C104 H1041 0.940 no
C105 C106 1.368(3) yes
C105 H1051 0.947 no
C106 C107 1.378(3) yes
C106 H1061 0.957 no
C107 H1071 0.953 no
C108 C109 1.373(4) yes
C108 C113 1.405(4) yes
C109 C110 1.394(4) yes
C109 H1091 0.947 no
C110 C111 1.384(4) yes
C110 H1101 0.942 no
C111 C112 1.363(4) yes
C111 H1111 0.954 no
C112 C113 1.395(4) yes
C112 H1121 0.941 no
C113 H1131 0.942 no
C114 C115 1.396(4) yes
C114 C119 1.377(4) yes
C115 C116 1.385(4) yes
C115 H1151 0.943 no
C116 C117 1.376(4) yes
C116 H1161 0.947 no
C117 C118 1.368(4) yes
C117 H1171 0.943 no
C118 C119 1.396(4) yes
C118 H1181 0.933 no
C119 H1191 0.940 no
O2 C201 1.4325(18) yes
O2 H21 0.848 no
C201 C202 1.528(2) yes
C201 C208 1.535(3) yes
C201 C214 1.517(3) yes
C201 C202 1.528(2) yes
C201 C214 1.517(3) yes
C201 C408 1.570(5) yes
C201 C202 1.528(2) yes
C201 C208 1.535(3) yes
C201 C414 1.560(4) yes
C201 C202 1.528(2) yes
C201 C408 1.570(5) yes
C201 C414 1.560(4) yes
C202 C203 1.396(2) yes
C202 C207 1.390(2) yes
C203 C204 1.378(3) yes
C203 H2031 0.930 no
C204 C205 1.373(3) yes
C204 H2041 0.931 no
C205 C206 1.381(3) yes
C205 H2051 0.951 no
C206 C207 1.381(3) yes
C206 H2061 0.968 no
C207 H2071 0.944 no
C208 C209 1.409(3) yes
C208 C213 1.374(3) yes
C209 C210 1.383(3) yes
C209 H2091 0.954 no
C210 C211 1.374(3) yes
C210 H2101 0.964 no
C211 C212 1.379(3) yes
C211 H2111 0.954 no
C212 C213 1.386(3) yes
C212 H2121 0.945 no
C213 H2131 0.951 no
C214 C215 1.393(4) yes
C214 C219 1.362(4) yes
C215 C216 1.391(4) yes
C215 H2151 0.938 no
C216 C217 1.364(4) yes
C216 H2161 0.954 no
C217 C218 1.363(4) yes
C217 H2171 0.945 no
C218 C219 1.402(4) yes
C218 H2181 0.940 no
C219 H2191 0.945 no
C308 C309 1.367(5) yes
C308 C313 1.399(5) yes
C309 C310 1.395(5) yes
C309 H3091 0.941 no
C310 C311 1.372(5) yes
C310 H3101 0.937 no
C311 C312 1.362(5) yes
C311 H3111 0.945 no
C312 C313 1.389(5) yes
C312 H3121 0.942 no
C313 H3131 0.934 no
C314 C315 1.396(5) yes
C314 C319 1.382(5) yes
C315 C316 1.393(5) yes
C315 H3151 0.932 no
C316 C317 1.371(5) yes
C316 H3161 0.934 no
C317 C318 1.378(5) yes
C317 H3171 0.944 no
C318 C319 1.397(5) yes
C318 H3181 0.943 no
C319 H3191 0.942 no
C408 C409 1.408(5) yes
C408 C413 1.370(6) yes
C409 C410 1.395(5) yes
C409 H4091 0.939 no
C410 C411 1.367(6) yes
C410 H4101 0.936 no
C411 C412 1.386(6) yes
C411 H4111 0.937 no
C412 C413 1.401(6) yes
C412 H4121 0.938 no
C413 H4131 0.938 no
C414 C415 1.371(5) yes
C414 C419 1.427(4) yes
C415 C416 1.404(5) yes
C415 H4151 0.916 no
C416 C417 1.387(4) yes
C416 H4161 0.931 no
C417 C418 1.376(4) yes
C417 H4171 0.948 no
C418 C419 1.393(4) yes
C418 H4181 0.939 no
C419 H4191 0.953 no
N501 C502 1.5199(18) yes
N501 C506 1.531(6) yes
N501 C510 1.587(6) yes
N501 C514 1.512(2) yes
N501 C502 1.5199(18) yes
N501 C510 1.587(6) yes
N501 C514 1.512(2) yes
N501 C606 1.507(7) yes
N501 C502 1.5199(18) yes
N501 C506 1.531(6) yes
N501 C514 1.512(2) yes
N501 C610 1.456(6) yes
N501 C502 1.5199(18) yes
N501 C514 1.512(2) yes
N501 C606 1.507(7) yes
N501 C610 1.456(6) yes
C502 C503 1.510(2) yes
C502 H5022 0.987 no
C502 H5021 0.971 no
C503 C504 1.512(2) yes
C503 H5031 0.981 no
C503 H5032 0.988 no
C504 C505 1.510(2) yes
C504 H5042 0.969 no
C504 H5041 0.968 no
C505 H5053 0.996 no
C505 H5052 0.970 no
C505 H5051 0.994 no
C506 C507 1.527(6) yes
C506 H5061 0.991 no
C506 H5062 0.971 no
C507 C508 1.527(6) yes
C507 H5071 0.972 no
C507 H5072 0.972 no
C508 C509 1.510(6) yes
C508 H5082 0.989 no
C508 H5081 0.970 no
C509 H5093 0.977 no
C509 H5092 0.969 no
C509 H5091 0.996 no
C510 C511 1.557(6) yes
C510 H5101 0.990 no
C510 H5102 0.962 no
C511 C512 1.574(6) yes
C511 H5112 0.961 no
C511 H5111 0.979 no
C512 C513 1.461(6) yes
C512 H5122 1.012 no
C512 H5121 0.971 no
C513 H5131 0.988 no
C513 H5132 0.975 no
C513 H5133 0.981 no
C514 C515 1.506(3) yes
C514 H5142 0.967 no
C514 H5141 0.972 no
C515 C516 1.454(4) yes
C515 H5151 0.965 no
C515 H5152 0.974 no
C515 C617 1.603(4) yes
C515 H5153 0.974 no
C515 H5154 0.974 no
C516 C517 1.350(6) yes
C516 H5161 0.985 no
C516 H5162 1.045 no
C517 H5172 0.964 no
C517 H5171 0.955 no
C517 H5173 0.955 no
C606 C607 1.508(8) yes
C606 H6062 0.980 no
C606 H6061 0.975 no
C607 C608 1.514(7) yes
C607 H6071 0.964 no
C607 H6072 0.983 no
C608 C609 1.491(7) yes
C608 H6082 1.001 no
C608 H6081 0.982 no
C609 H6091 0.990 no
C609 H6092 0.965 no
C609 H6093 0.973 no
C610 C611 1.482(6) yes
C610 H6102 0.991 no
C610 H6101 0.965 no
C611 C612 1.491(6) yes
C611 H6112 0.960 no
C611 H6111 0.965 no
C612 C613 1.482(5) yes
C612 H6121 0.974 no
C612 H6122 0.962 no
C613 H6133 0.987 no
C613 H6132 0.980 no
C613 H6131 0.975 no
C617 C618 1.495(5) yes
C617 H6172 1.006 no
C617 H6171 0.958 no
C618 H6181 0.954 no
C618 H6182 0.967 no
C618 H6183 0.962 no

loop_
_geom_hbond_atom_site_label_D
_geom_hbond_atom_site_label_H
_geom_hbond_atom_site_label_A
_geom_hbond_site_symmetry_A
_geom_hbond_angle_DHA
_geom_hbond_distance_DH
_geom_hbond_distance_HA
_geom_hbond_distance_DA
_geom_hbond_publ_flag
C115 H1151 C107 . 125.94 0.943 2.467 3.115(10) yes
C209 H2091 C219 . 127.02 0.954 2.395 3.066(10) yes
C317 H3171 C211 3_565 166.1 0.944 2.566 3.490(10) yes
C510 H5102 O1 4_646 143.8 0.962 2.475 3.300(10) yes
C610 H5102 O1 4_646 132.9 0.945 2.475 3.194(10) yes
C516 H5161 C417 . 153.37 0.985 2.471 3.381(10) yes
C510 H6101 O1 4_646 145.7 1.100 2.332 3.300(10) yes
C610 H6101 O1 4_646 148.2 0.965 2.332 3.194(10) yes
C618 H6182 C318 4_646 139.9 0.967 2.415 3.215(10) yes

loop_
_platon_squeeze_void_nr
_platon_squeeze_void_average_x
_platon_squeeze_void_average_y
_platon_squeeze_void_average_z
_platon_squeeze_void_volume
_platon_squeeze_void_count_electrons
_platon_squeeze_void_content
1 0.000 0.000 0.500 154 47 ' '
2 0.500 0.500 0.000 154 47 ' '
